data_2213240
loop_
_publ_author_name
'Zai-Sheng Lu'
'Xiao-Feng Xia'
'Feng Gao'
'Chang-Sheng Yao'
'De-Zhong Niu'

_publ_section_title
;
 1-(4-Aminophenyl)-2-ethyl-3-hydroxy-1,4-dihydropyridin-4-one
 monohydrate
;
_journal_coeditor_code CI2360
_journal_issue 5
_journal_name_full 'Acta Crystallographica Section E'
_journal_page_first o2614
_journal_page_last o2615
_journal_paper_doi 10.1107/S1600536807018284
_journal_volume 63
_journal_year 2007
_chemical_formula_iupac 'C13 H14 N2 O2, H2 O'
_chemical_formula_moiety 'C13 H14 N2 O2, H2 O'
_chemical_formula_sum 'C13 H16 N2 O3'
_chemical_formula_weight 248.28
_chemical_name_systematic
;
1-(4-Aminophenyl)-2-ethyl-3-hydroxy-1,4-dihydropyridin-4-one monohydrate
;
_space_group_IT_number 2
_symmetry_cell_setting triclinic
_symmetry_space_group_name_Hall '-P 1'
_symmetry_space_group_name_H-M 'P -1'
_atom_sites_solution_hydrogens geom
_atom_sites_solution_primary direct
_atom_sites_solution_secondary difmap
_cell_angle_alpha 96.835(2)
_cell_angle_beta 106.273(2)
_cell_angle_gamma 113.143(3)
_cell_formula_units_Z 2
_cell_length_a 7.8992(14)
_cell_length_b 8.0162(15)
_cell_length_c 11.4759(19)
_cell_measurement_reflns_used 1277
_cell_measurement_temperature 298(2)
_cell_measurement_theta_max 27.833
_cell_measurement_theta_min 2.862
_cell_volume 619.43(19)
_computing_cell_refinement 'SAINT (Bruker, 1999)'
_computing_data_collection 'SMART (Bruker, 1998)'
_computing_data_reduction SAINT
_computing_molecular_graphics 'SHELXTL (Bruker, 1999)'
_computing_publication_material SHELXTL
_computing_structure_refinement 'SHELXL97 (Sheldrick, 1997)'
_computing_structure_solution 'SHELXS97 (Sheldrick, 1997)'
_diffrn_ambient_temperature 298(2)
_diffrn_measured_fraction_theta_full 0.983
_diffrn_measured_fraction_theta_max 0.983
_diffrn_measurement_device_type 'Bruker SMART CCD area-detector'
_diffrn_measurement_method '\f and \w'
_diffrn_radiation_monochromator graphite
_diffrn_radiation_source 'fine-focus sealed tube'
_diffrn_radiation_type MoK\a
_diffrn_radiation_wavelength 0.71073
_diffrn_reflns_av_R_equivalents 0.0194
_diffrn_reflns_av_sigmaI/netI 0.0355
_diffrn_reflns_limit_h_max 9
_diffrn_reflns_limit_h_min -9
_diffrn_reflns_limit_k_max 6
_diffrn_reflns_limit_k_min -9
_diffrn_reflns_limit_l_max 13
_diffrn_reflns_limit_l_min -12
_diffrn_reflns_number 3228
_diffrn_reflns_theta_full 25.00
_diffrn_reflns_theta_max 25.00
_diffrn_reflns_theta_min 1.91
_diffrn_standards_number 0
_exptl_absorpt_coefficient_mu 0.096
_exptl_absorpt_correction_T_max 0.9793
_exptl_absorpt_correction_T_min 0.9466
_exptl_absorpt_correction_type multi-scan
_exptl_absorpt_process_details '(SADABS: Sheldrick, 1996)'
_exptl_crystal_colour yellow
_exptl_crystal_density_diffrn 1.331
_exptl_crystal_density_method 'not measured'
_exptl_crystal_description Plate
_exptl_crystal_F_000 264
_exptl_crystal_size_max 0.58
_exptl_crystal_size_mid 0.47
_exptl_crystal_size_min 0.22
_refine_diff_density_max 0.151
_refine_diff_density_min -0.186
_refine_ls_extinction_method none
_refine_ls_goodness_of_fit_ref 1.033
_refine_ls_hydrogen_treatment mixed
_refine_ls_matrix_type full
_refine_ls_number_parameters 171
_refine_ls_number_reflns 2155
_refine_ls_number_restraints 0
_refine_ls_restrained_S_all 1.033
_refine_ls_R_factor_all 0.0665
_refine_ls_R_factor_gt 0.0430
_refine_ls_shift/su_max 0.001
_refine_ls_shift/su_mean 0.000
_refine_ls_structure_factor_coef Fsqd
_refine_ls_weighting_details 'calc w=1/[\s^2^(Fo^2^)+(0.058P)^2^+0.141P] where P=(Fo^2^+2Fc^2^)/3'
_refine_ls_weighting_scheme calc
_refine_ls_wR_factor_gt 0.1046
_refine_ls_wR_factor_ref 0.1250
_reflns_number_gt 1494
_reflns_number_total 2155
_reflns_threshold_expression I>2\s(I)
_cod_data_source_file ci2360.cif
_cod_data_source_block I
_cod_depositor_comments
;
The following automatic conversions were performed:
'_symmetry_cell_setting' value 'Triclinic' changed to 'triclinic'
according to '/home/saulius/struct/CIF-dictionaries/cif_core.dic'
dictionary named 'cif_core.dic' version 2.4.1 from 2010-06-29.

Automatic conversion script
Id: cif_fix_enum 1527 2010-12-29 10:47:43Z saulius 

The following automatic conversions were performed:

'_symmetry_cell_setting' value 'Triclinic' changed to 'triclinic'
according to /home/saulius/struct/CIF-dictionaries/cif_core.dic
dictionary named 'cif_core.dic' version 2.4.1 from 2010-06-29.

Automatic conversion script
Id: cif_fix_values 1715 2011-07-08 13:25:40Z adriana 
;
_cod_database_code 2213240
_cod_database_fobs_code 2213240

loop_
_symmetry_equiv_pos_as_xyz
'x, y, z'
'-x, -y, -z'

loop_
_atom_site_type_symbol
_atom_site_label
_atom_site_fract_x
_atom_site_fract_y
_atom_site_fract_z
_atom_site_U_iso_or_equiv
_atom_site_adp_type
_atom_site_calc_flag
_atom_site_refinement_flags
_atom_site_occupancy
N N1 0.2932(2) 0.4626(2) 0.13373(15) 0.0410(4) Uani d . 1
N N2 0.2456(4) 1.0252(4) 0.4479(2) 0.0598(6) Uani d . 1
O O1 0.3004(2) 0.02104(19) -0.07892(12) 0.0487(4) Uani d . 1
O O2 0.6375(2) 0.2808(2) 0.11625(14) 0.0555(4) Uani d . 1
H H2 0.6220 0.1884 0.0671 0.083 Uiso calc R 1
O O3 0.0972(2) 0.8939(2) 0.65506(14) 0.0663(5) Uani d . 1
H H14 0.1591 0.9252 0.7339 0.100 Uiso d R 1
H H15 -0.0016 0.9169 0.6437 0.100 Uiso d R 1
C C1 0.4659(3) 0.4445(3) 0.15894(17) 0.0376(5) Uani d . 1
C C2 0.4666(3) 0.2958(3) 0.08741(17) 0.0392(5) Uani d . 1
C C3 0.2953(3) 0.1587(3) -0.01476(17) 0.0386(5) Uani d . 1
C C4 0.1269(3) 0.1900(3) -0.03696(19) 0.0465(5) Uani d . 1
H H4 0.0120 0.1085 -0.1040 0.056 Uiso calc R 1
C C5 0.1280(3) 0.3360(3) 0.0369(2) 0.0476(5) Uani d . 1
H H5 0.0128 0.3498 0.0209 0.057 Uiso calc R 1
C C6 0.2799(3) 0.6082(3) 0.21302(18) 0.0390(5) Uani d . 1
C C7 0.1834(3) 0.5618(3) 0.2967(2) 0.0485(5) Uani d . 1
H H7 0.1250 0.4377 0.3004 0.058 Uiso calc R 1
C C8 0.1741(3) 0.6998(3) 0.3745(2) 0.0502(5) Uani d . 1
H H8 0.1093 0.6679 0.4307 0.060 Uiso calc R 1
C C9 0.2597(3) 0.8856(3) 0.37046(18) 0.0444(5) Uani d . 1
C C10 0.3514(3) 0.9284(3) 0.28396(19) 0.0465(5) Uani d . 1
H H10 0.4068 1.0518 0.2784 0.056 Uiso calc R 1
C C11 0.3620(3) 0.7914(3) 0.20597(18) 0.0430(5) Uani d . 1
H H11 0.4246 0.8226 0.1486 0.052 Uiso calc R 1
C C12 0.6474(3) 0.5818(3) 0.26744(18) 0.0449(5) Uani d . 1
H H12A 0.6434 0.7017 0.2829 0.054 Uiso calc R 1
H H12B 0.7629 0.6010 0.2461 0.054 Uiso calc R 1
C C13 0.6645(4) 0.5139(4) 0.3857(2) 0.0671(7) Uani d . 1
H H13A 0.7824 0.6047 0.4528 0.101 Uiso calc R 1
H H13B 0.6702 0.3961 0.3711 0.101 Uiso calc R 1
H H13C 0.5519 0.4978 0.4083 0.101 Uiso calc R 1
H H2A 0.346(5) 1.136(5) 0.464(3) 0.091(11) Uiso d . 1
H H2B 0.214(4) 0.983(4) 0.513(2) 0.071(8) Uiso d . 1

loop_
_atom_site_aniso_label
_atom_site_aniso_U_11
_atom_site_aniso_U_22
_atom_site_aniso_U_33
_atom_site_aniso_U_12
_atom_site_aniso_U_13
_atom_site_aniso_U_23
N1 0.0404(10) 0.0359(9) 0.0441(9) 0.0184(8) 0.0109(8) 0.0073(7)
N2 0.0670(15) 0.0683(15) 0.0520(12) 0.0413(13) 0.0205(11) 0.0054(11)
O1 0.0524(9) 0.0468(9) 0.0433(8) 0.0258(7) 0.0108(7) 0.0023(7)
O2 0.0439(9) 0.0527(9) 0.0588(9) 0.0254(7) 0.0058(7) -0.0070(7)
O3 0.0696(11) 0.0737(11) 0.0486(9) 0.0372(9) 0.0089(8) 0.0027(8)
C1 0.0385(11) 0.0363(11) 0.0388(10) 0.0174(9) 0.0128(8) 0.0121(8)
C2 0.0397(11) 0.0417(11) 0.0391(10) 0.0208(9) 0.0130(9) 0.0138(9)
C3 0.0457(11) 0.0361(11) 0.0327(10) 0.0177(9) 0.0126(9) 0.0095(8)
C4 0.0424(12) 0.0417(12) 0.0438(11) 0.0173(9) 0.0031(9) 0.0060(9)
C5 0.0397(11) 0.0442(12) 0.0537(12) 0.0218(10) 0.0067(10) 0.0081(10)
C6 0.0404(11) 0.0385(11) 0.0413(10) 0.0210(9) 0.0144(9) 0.0100(9)
C7 0.0477(12) 0.0453(12) 0.0602(13) 0.0230(10) 0.0234(11) 0.0223(11)
C8 0.0527(13) 0.0649(15) 0.0512(12) 0.0349(12) 0.0281(10) 0.0239(11)
C9 0.0427(11) 0.0537(13) 0.0405(11) 0.0309(10) 0.0080(9) 0.0086(9)
C10 0.0498(12) 0.0389(11) 0.0525(12) 0.0213(10) 0.0185(10) 0.0119(10)
C11 0.0472(12) 0.0416(12) 0.0436(11) 0.0201(10) 0.0199(9) 0.0139(9)
C12 0.0424(11) 0.0401(11) 0.0478(12) 0.0197(9) 0.0109(9) 0.0049(9)
C13 0.0633(15) 0.0707(17) 0.0441(13) 0.0200(13) 0.0051(11) 0.0052(12)

loop_
_atom_type_symbol
_atom_type_description
_atom_type_scat_dispersion_real
_atom_type_scat_dispersion_imag
_atom_type_scat_source
C C 0.0033 0.0016 'International Tables Vol C Tables 4.2.6.8 and 6.1.1.4'
H H 0.0000 0.0000 'International Tables Vol C Tables 4.2.6.8 and 6.1.1.4'
N N 0.0061 0.0033 'International Tables Vol C Tables 4.2.6.8 and 6.1.1.4'
O O 0.0106 0.0060 'International Tables Vol C Tables 4.2.6.8 and 6.1.1.4'

loop_
_geom_angle_atom_site_label_1
_geom_angle_atom_site_label_2
_geom_angle_atom_site_label_3
_geom_angle
C5 N1 C1 120.00(17)
C5 N1 C6 118.45(16)
C1 N1 C6 121.45(16)
C9 N2 H2A 111.3(19)
C9 N2 H2B 109.7(16)
H2A N2 H2B 119(3)
C2 O2 H2 109.5
H14 O3 H15 107.1
C2 C1 N1 119.21(17)
C2 C1 C12 120.64(17)
N1 C1 C12 120.09(17)
O2 C2 C1 117.57(17)
O2 C2 C3 119.97(17)
C1 C2 C3 122.46(18)
O1 C3 C4 124.17(18)
O1 C3 C2 120.92(18)
C4 C3 C2 114.92(17)
C5 C4 C3 121.69(19)
C5 C4 H4 119.2
C3 C4 H4 119.2
C4 C5 N1 121.67(19)
C4 C5 H5 119.2
N1 C5 H5 119.2
C11 C6 C7 119.82(19)
C11 C6 N1 120.78(17)
C7 C6 N1 119.41(18)
C8 C7 C6 119.8(2)
C8 C7 H7 120.1
C6 C7 H7 120.1
C7 C8 C9 121.07(19)
C7 C8 H8 119.5
C9 C8 H8 119.5
C10 C9 C8 118.19(19)
C10 C9 N2 120.9(2)
C8 C9 N2 120.8(2)
C11 C10 C9 121.2(2)
C11 C10 H10 119.4
C9 C10 H10 119.4
C6 C11 C10 119.89(18)
C6 C11 H11 120.1
C10 C11 H11 120.1
C1 C12 C13 111.82(17)
C1 C12 H12A 109.3
C13 C12 H12A 109.3
C1 C12 H12B 109.3
C13 C12 H12B 109.3
H12A C12 H12B 107.9
C12 C13 H13A 109.5
C12 C13 H13B 109.5
H13A C13 H13B 109.5
C12 C13 H13C 109.5
H13A C13 H13C 109.5
H13B C13 H13C 109.5

loop_
_geom_bond_atom_site_label_1
_geom_bond_atom_site_label_2
_geom_bond_distance
N1 C5 1.358(2)
N1 C1 1.382(2)
N1 C6 1.449(2)
N2 C9 1.404(3)
N2 H2A 0.88(3)
N2 H2B 0.92(3)
O1 C3 1.273(2)
O2 C2 1.354(2)
O2 H2 0.82
O3 H14 0.85
O3 H15 0.85
C1 C2 1.367(3)
C1 C12 1.500(3)
C2 C3 1.431(3)
C3 C4 1.409(3)
C4 C5 1.356(3)
C4 H4 0.93
C5 H5 0.93
C6 C11 1.376(3)
C6 C7 1.384(3)
C7 C8 1.375(3)
C7 H7 0.93
C8 C9 1.386(3)
C8 H8 0.93
C9 C10 1.384(3)
C10 C11 1.376(3)
C10 H10 0.93
C11 H11 0.93
C12 C13 1.512(3)
C12 H12A 0.97
C12 H12B 0.97
C13 H13A 0.96
C13 H13B 0.96
C13 H13C 0.96

loop_
_geom_hbond_atom_site_label_D
_geom_hbond_atom_site_label_H
_geom_hbond_atom_site_label_A
_geom_hbond_site_symmetry_A
_geom_hbond_distance_DH
_geom_hbond_distance_HA
_geom_hbond_distance_DA
_geom_hbond_angle_DHA
O3 H15 N2 2_576 0.85 2.17 2.987(3) 160
O3 H14 O1 1_566 0.85 2.01 2.857(2) 174
O2 H2 O1 . 0.82 2.34 2.7630(19) 113
O2 H2 O1 2_655 0.82 2.01 2.662(2) 136
N2 H2B O3 . 0.92(3) 2.15(3) 3.053(3) 170(2)
C11 H11 O1 2_665 0.93 2.45 3.324(3) 157

loop_
_geom_torsion_atom_site_label_1
_geom_torsion_atom_site_label_2
_geom_torsion_atom_site_label_3
_geom_torsion_atom_site_label_4
_geom_torsion
C5 N1 C1 C2 -1.6(3)
C6 N1 C1 C2 174.75(17)
C5 N1 C1 C12 -178.74(17)
C6 N1 C1 C12 -2.4(3)
N1 C1 C2 O2 -178.87(16)
C12 C1 C2 O2 -1.7(3)
N1 C1 C2 C3 1.1(3)
C12 C1 C2 C3 178.27(17)
O2 C2 C3 O1 0.6(3)
C1 C2 C3 O1 -179.44(18)
O2 C2 C3 C4 -179.23(17)
C1 C2 C3 C4 0.8(3)
O1 C3 C4 C5 177.90(19)
C2 C3 C4 C5 -2.3(3)
C3 C4 C5 N1 2.0(3)
C1 N1 C5 C4 0.1(3)
C6 N1 C5 C4 -176.39(18)
C5 N1 C6 C11 -107.4(2)
C1 N1 C6 C11 76.2(2)
C5 N1 C6 C7 72.6(2)
C1 N1 C6 C7 -103.8(2)
C11 C6 C7 C8 -1.5(3)
N1 C6 C7 C8 178.45(18)
C6 C7 C8 C9 0.1(3)
C7 C8 C9 C10 1.4(3)
C7 C8 C9 N2 178.5(2)
C8 C9 C10 C11 -1.6(3)
N2 C9 C10 C11 -178.6(2)
C7 C6 C11 C10 1.3(3)
N1 C6 C11 C10 -178.65(18)
C9 C10 C11 C6 0.2(3)
C2 C1 C12 C13 -84.4(2)
N1 C1 C12 C13 92.7(2)

loop_
_cod_related_entry_id
_cod_related_entry_database
_cod_related_entry_code
1 ChemSpider 21124817
